data_1529094
loop_
_publ_author_name
'Thorp-Greenwood, Flora L.'
'Ronson, Tanya K.'
'Hardie, Michaele J.'

_publ_section_title
;
 Copper coordination polymers from cavitand ligands: hierarchical spaces
 from cage and capsule motifs, and other topologies
;
_journal_issue 10
_journal_name_full 'Chem. Sci.'
_journal_page_first 5779
_journal_paper_doi 10.1039/C5SC01801C
_journal_volume 6
_journal_year 2015
_chemical_formula_sum 'C93 H105 Br3 Cu2 N6 O16.5 S4.5'
_chemical_formula_weight 2081.91
_chemical_name_systematic
; 
 bromo[tris(4-pyridyl)methyl)cyclotriguaiacyclene]copper(II) bromide
;
_space_group_IT_number 2
_symmetry_cell_setting triclinic
_symmetry_space_group_name_Hall '-P 1'
_symmetry_space_group_name_H-M 'P -1'
_atom_sites_solution_hydrogens geom
_atom_sites_solution_primary direct
_atom_sites_solution_secondary difmap
_audit_creation_method SHELXL-97
_audit_update_record
;
2015-05-15 deposited with the CCDC.
2015-06-16 downloaded from the CCDC.
;
_cell_angle_alpha 100.656(4)
_cell_angle_beta 105.671(3)
_cell_angle_gamma 102.750(4)
_cell_formula_units_Z 2
_cell_length_a 15.4223(10)
_cell_length_b 19.5085(12)
_cell_length_c 28.1607(17)
_cell_measurement_temperature 150(2)
_cell_volume 7682.0(9)
_computing_structure_refinement 'SHELXL-97 (Sheldrick, 1997)'
_computing_structure_solution 'SHELXS-97 (Sheldrick, 1990)'
_diffrn_ambient_temperature 150(2)
_diffrn_measured_fraction_theta_full 0.998
_diffrn_measured_fraction_theta_max 0.998
_diffrn_measurement_device_type 'Bruker X8'
_diffrn_radiation_monochromator graphite
_diffrn_radiation_source 'fine-focus sealed tube'
_diffrn_radiation_type MoK\a
_diffrn_radiation_wavelength 0.71073
_diffrn_reflns_av_R_equivalents 0.0607
_diffrn_reflns_av_sigmaI/netI 0.0666
_diffrn_reflns_limit_h_max 18
_diffrn_reflns_limit_h_min -18
_diffrn_reflns_limit_k_max 23
_diffrn_reflns_limit_k_min -23
_diffrn_reflns_limit_l_max 33
_diffrn_reflns_limit_l_min -33
_diffrn_reflns_number 154927
_diffrn_reflns_theta_full 25.00
_diffrn_reflns_theta_max 25.00
_diffrn_reflns_theta_min 0.78
_exptl_absorpt_coefficient_mu 1.160
_exptl_absorpt_correction_T_max 0.8928
_exptl_absorpt_correction_T_min 0.8453
_exptl_absorpt_correction_type multi-scan
_exptl_crystal_colour green
_exptl_crystal_density_diffrn 0.900
_exptl_crystal_density_method 'not measured'
_exptl_crystal_description block
_exptl_crystal_F_000 2144
_exptl_crystal_size_max 0.15
_exptl_crystal_size_mid 0.10
_exptl_crystal_size_min 0.10
_platon_squeeze_details
;
;
_refine_diff_density_max 1.749
_refine_diff_density_min -1.488
_refine_diff_density_rms 0.145
_refine_ls_extinction_method none
_refine_ls_goodness_of_fit_ref 1.248
_refine_ls_hydrogen_treatment noref
_refine_ls_matrix_type full
_refine_ls_number_parameters 1044
_refine_ls_number_reflns 27015
_refine_ls_number_restraints 47
_refine_ls_restrained_S_all 1.249
_refine_ls_R_factor_all 0.1479
_refine_ls_R_factor_gt 0.1149
_refine_ls_shift/su_max 0.002
_refine_ls_shift/su_mean 0.000
_refine_ls_structure_factor_coef Fsqd
_refine_ls_weighting_details 'calc w=1/[\s^2^(Fo^2^)+(0.2000P)^2^+0.0000P] where P=(Fo^2^+2Fc^2^)/3'
_refine_ls_weighting_scheme calc
_refine_ls_wR_factor_gt 0.3304
_refine_ls_wR_factor_ref 0.3488
_reflns_number_gt 16957
_reflns_number_total 27015
_reflns_threshold_expression >2sigma(I)
_cod_data_source_file c5sc01801c2.cif
_cod_data_source_block c:\
_cod_depositor_comments
;
The following automatic conversions were performed:

'_symmetry_cell_setting' value 'Triclinic' changed to 'triclinic'
according to
/usr/data/users/saulius/crontab/automatic-downloads/rss-feeds/RSC/lib/dictionaries/cif_core.dic
dictionary named 'cif_core.dic' version 2.4.2 from 2011-04-26.

Automatic conversion script
Id: cif_fix_values 3271 2015-04-21 07:52:19Z andrius 

 Adding full bibliography for 1529088--1529094.cif.
;
_cod_original_cell_volume 7682.0(8)
_cod_original_sg_symbol_H-M P-1
_cod_original_formula_sum 'C93 H105 Br3 Cu2 N6 O16.50 S4.50'
_cod_database_code 1529094

loop_
_symmetry_equiv_pos_as_xyz
'x, y, z'
'-x, -y, -z'

loop_
_atom_site_label
_atom_site_type_symbol
_atom_site_fract_x
_atom_site_fract_y
_atom_site_fract_z
_atom_site_U_iso_or_equiv
_atom_site_adp_type
_atom_site_occupancy
_atom_site_symmetry_multiplicity
_atom_site_calc_flag
_atom_site_refinement_flags
_atom_site_disorder_assembly
_atom_site_disorder_group
Br1 Br 0.84923(6) 0.10832(4) 0.55790(3) 0.0527(2) Uani 1 1 d . . .
Br2 Br 0.66648(5) -0.00528(4) 0.40202(3) 0.0532(2) Uani 1 1 d . . .
Br3 Br 0.13219(9) 0.49506(7) 0.09955(5) 0.1018(4) Uani 1 1 d . . .
Cu1 Cu 0.76162(6) 0.10944(4) 0.46645(4) 0.0418(2) Uani 1 1 d . . .
Cu2 Cu 0.21988(9) 0.43022(6) 0.03545(4) 0.0802(4) Uani 1 1 d . . .
S2 S 0.5483(2) 0.63109(19) 0.33506(14) 0.1045(10) Uiso 1 1 d . . .
S3 S 0.4261(4) 0.5768(3) 0.5508(2) 0.1628(18) Uiso 1 1 d . . .
S4 S 0.9371(2) 0.63037(17) 0.20734(12) 0.0931(8) Uiso 1 1 d . . .
S5 S 0.7268(6) 0.3082(5) 0.6176(4) 0.132(3) Uiso 0.50 1 d P . .
O1 O 0.1404(4) -0.2236(3) 0.1765(2) 0.0588(14) Uani 1 1 d . . .
O2 O 0.0856(4) -0.1953(3) 0.25656(19) 0.0594(14) Uani 1 1 d . . .
O3 O 0.1621(3) 0.1272(3) 0.3892(2) 0.0541(13) Uani 1 1 d . . .
O4 O 0.2308(4) 0.2294(3) 0.3520(2) 0.0630(15) Uani 1 1 d . . .
O5 O 0.3661(5) 0.1716(4) 0.1544(2) 0.0789(18) Uani 1 1 d . . .
O6 O 0.3441(5) 0.0361(4) 0.1019(2) 0.092(2) Uani 1 1 d . . .
O7 O 0.8288(4) 0.4419(2) 0.39945(19) 0.0478(12) Uani 1 1 d . B .
O8 O 0.8201(5) 0.4405(3) 0.3065(2) 0.0652(16) Uani 1 1 d D . .
O9 O 0.6260(5) 0.6743(3) 0.2077(2) 0.0769(19) Uani 1 1 d . . .
O10 O 0.5825(4) 0.7766(3) 0.2610(2) 0.0714(17) Uani 1 1 d . B .
O11 O 0.6289(4) 0.8017(3) 0.4938(2) 0.0666(16) Uani 1 1 d D . .
O12 O 0.6733(4) 0.6935(3) 0.5250(2) 0.0641(15) Uani 1 1 d . A .
O13 O 0.2153(5) 0.5132(4) -0.0043(3) 0.0815(18) Uiso 1 1 d . . .
O14 O 0.4941(7) 0.5655(6) 0.2853(4) 0.142(3) Uiso 1 1 d . . .
O15 O 0.8544(5) 0.5673(4) 0.1947(3) 0.095(2) Uiso 1 1 d . . .
O16 O 0.4107(7) 0.5865(5) 0.4944(4) 0.123(3) Uiso 1 1 d . . .
O17 O 0.720(2) 0.369(2) 0.6588(13) 0.227(13) Uiso 0.50 1 d P . .
N1 N -0.0947(5) -0.3628(4) 0.0157(2) 0.0628(19) Uani 1 1 d . . .
N2 N -0.1199(4) 0.1022(3) 0.4470(2) 0.0374(12) Uani 1 1 d . . .
N3 N 0.2385(5) 0.3485(4) 0.0724(3) 0.0638(19) Uani 1 1 d . . .
N4 N 0.7824(4) 0.2179(3) 0.4612(2) 0.0361(12) Uani 1 1 d . . .
N5 N 0.3486(6) 0.4902(4) 0.0806(3) 0.065(2) Uani 1 1 d . . .
N6 N 0.3669(8) 0.8893(6) 0.5255(5) 0.036(3) Uiso 0.50 1 d PDU . 1
C1 C 0.4513(5) -0.0375(4) 0.2626(3) 0.0477(18) Uani 1 1 d . . .
H1A H 0.4965 -0.0154 0.2975 0.057 Uiso 1 1 calc R . .
H1B H 0.4788 -0.0698 0.2435 0.057 Uiso 1 1 calc R . .
C2 C 0.3591(5) -0.0824(3) 0.2654(3) 0.0394(15) Uani 1 1 d . . .
C3 C 0.2973(5) -0.1361(4) 0.2215(3) 0.0473(18) Uani 1 1 d . . .
H3 H 0.3167 -0.1482 0.1925 0.057 Uiso 1 1 calc R . .
C4 C 0.2056(5) -0.1725(4) 0.2205(3) 0.0425(16) Uani 1 1 d . . .
C5 C 0.1756(5) -0.1583(4) 0.2619(3) 0.0477(18) Uani 1 1 d . . .
C6 C 0.2391(4) -0.1072(4) 0.3076(2) 0.0372(15) Uani 1 1 d . . .
H6 H 0.2206 -0.0989 0.3372 0.045 Uiso 1 1 calc R . .
C7 C 0.3287(4) -0.0690(4) 0.3093(2) 0.0357(14) Uani 1 1 d . . .
C8 C 0.3867(4) -0.0091(4) 0.3583(3) 0.0399(16) Uani 1 1 d . . .
H8A H 0.3790 -0.0263 0.3882 0.048 Uiso 1 1 calc R . .
H8B H 0.4541 0.0019 0.3613 0.048 Uiso 1 1 calc R . .
C9 C 0.3563(4) 0.0585(4) 0.3580(2) 0.0352(14) Uani 1 1 d . . .
C10 C 0.2773(4) 0.0621(3) 0.3764(2) 0.0339(14) Uani 1 1 d . . .
H10 H 0.2516 0.0246 0.3902 0.041 Uiso 1 1 calc R . .
C11 C 0.2402(5) 0.1190(4) 0.3739(3) 0.0475(18) Uani 1 1 d . . .
C12 C 0.2720(6) 0.1764(4) 0.3530(3) 0.055(2) Uani 1 1 d . . .
C13 C 0.3549(5) 0.1760(4) 0.3388(3) 0.0475(18) Uani 1 1 d . . .
H13 H 0.3831 0.2161 0.3281 0.057 Uiso 1 1 calc R . .
C14 C 0.3959(4) 0.1179(4) 0.3404(3) 0.0434(17) Uani 1 1 d . . .
C15 C 0.4785(4) 0.1177(4) 0.3201(2) 0.0361(15) Uani 1 1 d . . .
H15A H 0.5223 0.1674 0.3316 0.043 Uiso 1 1 calc R . .
H15B H 0.5128 0.0851 0.3347 0.043 Uiso 1 1 calc R . .
C16 C 0.4477(4) 0.0927(4) 0.2625(3) 0.0374(15) Uani 1 1 d . . .
C17 C 0.4246(5) 0.1419(4) 0.2334(3) 0.0459(17) Uani 1 1 d . . .
H17 H 0.4329 0.1904 0.2513 0.055 Uiso 1 1 calc R . .
C18 C 0.3920(5) 0.1247(5) 0.1824(3) 0.059(2) Uani 1 1 d . . .
C19 C 0.3780(6) 0.0516(5) 0.1546(3) 0.059(2) Uani 1 1 d . . .
C20 C 0.4031(5) 0.0016(4) 0.1826(3) 0.0473(17) Uani 1 1 d . . .
H20 H 0.3979 -0.0463 0.1649 0.057 Uiso 1 1 calc R . .
C21 C 0.4357(4) 0.0224(4) 0.2363(3) 0.0418(16) Uani 1 1 d . . .
C22 C 0.1628(6) -0.2288(5) 0.1296(3) 0.060(2) Uani 1 1 d . . .
H22A H 0.2144 -0.2516 0.1306 0.072 Uiso 1 1 calc R . .
H22B H 0.1817 -0.1801 0.1236 0.072 Uiso 1 1 calc R . .
C23 C 0.0727(6) -0.2761(5) 0.0885(3) 0.063(2) Uani 1 1 d . . .
C24 C -0.0039(7) -0.2489(5) 0.0732(3) 0.070(2) Uani 1 1 d . . .
H24 H 0.0007 -0.1998 0.0878 0.084 Uiso 1 1 calc R . .
C25 C -0.0874(6) -0.2942(5) 0.0362(3) 0.059(2) Uani 1 1 d . . .
H25 H -0.1393 -0.2756 0.0257 0.071 Uiso 1 1 calc R . .
C26 C -0.0201(6) -0.3927(6) 0.0277(4) 0.072(3) Uani 1 1 d . . .
H26 H -0.0256 -0.4411 0.0107 0.087 Uiso 1 1 calc R . .
C27 C 0.1209(5) 0.0705(4) 0.4078(3) 0.0476(18) Uani 1 1 d . . .
H27A H 0.1682 0.0667 0.4381 0.057 Uiso 1 1 calc R . .
H27B H 0.1010 0.0239 0.3813 0.057 Uiso 1 1 calc R . .
C28 C 0.0377(5) 0.0826(4) 0.4220(3) 0.0396(15) Uani 1 1 d . . .
C29 C -0.0130(4) 0.0326(4) 0.4404(3) 0.0407(16) Uani 1 1 d . . .
H29 H 0.0062 -0.0091 0.4459 0.049 Uiso 1 1 calc R . .
C30 C -0.0903(4) 0.0436(4) 0.4506(3) 0.0469(18) Uani 1 1 d . . .
H30 H -0.1263 0.0068 0.4611 0.056 Uiso 1 1 calc R . .
C31 C -0.0704(5) 0.1509(4) 0.4294(3) 0.0445(17) Uani 1 1 d . . .
H31 H -0.0903 0.1930 0.4260 0.053 Uiso 1 1 calc R . .
C32 C 0.0078(5) 0.1442(4) 0.4158(3) 0.0487(18) Uani 1 1 d . . .
H32 H 0.0399 0.1799 0.4029 0.058 Uiso 1 1 calc R . .
C34 C 0.2994(16) 0.1967(11) 0.1623(8) 0.199(11) Uani 1 1 d . . .
H34A H 0.3194 0.2239 0.1987 0.239 Uiso 1 1 calc R . .
H34B H 0.2437 0.1554 0.1560 0.239 Uiso 1 1 calc R . .
C35 C 0.2704(8) 0.2482(6) 0.1282(4) 0.076(3) Uani 1 1 d . . .
C36 C 0.1966(8) 0.2731(6) 0.1233(5) 0.094(4) Uani 1 1 d . . .
H36 H 0.1520 0.2547 0.1389 0.112 Uiso 1 1 calc R . .
C37 C 0.1807(8) 0.3239(6) 0.0972(4) 0.081(3) Uani 1 1 d . . .
H37 H 0.1282 0.3420 0.0967 0.097 Uiso 1 1 calc R . .
C38 C 0.3158(8) 0.3280(6) 0.0761(3) 0.079(3) Uani 1 1 d . . .
H38 H 0.3611 0.3507 0.0624 0.095 Uiso 1 1 calc R . .
C39 C 0.3311(7) 0.2727(5) 0.1002(4) 0.074(3) Uani 1 1 d . . .
H39 H 0.3805 0.2519 0.0980 0.089 Uiso 1 1 calc R . .
C40 C 0.0437(6) -0.1615(5) 0.2928(4) 0.069(2) Uani 1 1 d . . .
H40A H 0.0587 -0.1787 0.3237 0.103 Uiso 1 1 calc R . .
H40B H -0.0247 -0.1751 0.2768 0.103 Uiso 1 1 calc R . .
H40C H 0.0692 -0.1085 0.3017 0.103 Uiso 1 1 calc R . .
C41 C 0.2628(7) 0.2855(6) 0.3260(5) 0.092(4) Uani 1 1 d . . .
H41A H 0.3279 0.3139 0.3454 0.137 Uiso 1 1 calc R . .
H41B H 0.2224 0.3179 0.3240 0.137 Uiso 1 1 calc R . .
H41C H 0.2592 0.2614 0.2914 0.137 Uiso 1 1 calc R . .
C42 C 0.3233(14) -0.0417(7) 0.0736(5) 0.153(7) Uani 1 1 d . . .
H42A H 0.3697 -0.0463 0.0563 0.230 Uiso 1 1 calc R . .
H42B H 0.2602 -0.0577 0.0483 0.230 Uiso 1 1 calc R . .
H42C H 0.3262 -0.0721 0.0978 0.230 Uiso 1 1 calc R . .
C43 C 0.9414(4) 0.7132(3) 0.4566(2) 0.0312(13) Uani 1 1 d . . .
H43A H 0.9853 0.7514 0.4488 0.037 Uiso 1 1 calc R . .
H43B H 0.9758 0.7043 0.4890 0.037 Uiso 1 1 calc R . .
C44 C 0.9104(4) 0.6437(3) 0.4141(3) 0.0347(14) Uani 1 1 d . . .
C45 C 0.8870(4) 0.5763(3) 0.4274(3) 0.0380(15) Uani 1 1 d . B .
H45 H 0.8925 0.5765 0.4619 0.046 Uiso 1 1 calc R . .
C46 C 0.8561(5) 0.5105(4) 0.3903(3) 0.0435(17) Uani 1 1 d . . .
C47 C 0.8490(5) 0.5088(3) 0.3408(3) 0.0464(17) Uani 1 1 d . B .
C48 C 0.8750(5) 0.5733(3) 0.3272(3) 0.0383(15) Uani 1 1 d . . .
H48 H 0.8725 0.5718 0.2930 0.046 Uiso 1 1 calc R B .
C49 C 0.9051(4) 0.6411(3) 0.3639(2) 0.0331(14) Uani 1 1 d . B .
C50 C 0.9264(4) 0.7095(3) 0.3436(2) 0.0349(14) Uani 1 1 d . . .
H50A H 0.9746 0.7496 0.3714 0.042 Uiso 1 1 calc R B .
H50B H 0.9526 0.6986 0.3156 0.042 Uiso 1 1 calc R . .
C51 C 0.8395(4) 0.7346(3) 0.3240(3) 0.0391(16) Uani 1 1 d . B .
C52 C 0.7758(5) 0.6953(4) 0.2738(3) 0.0411(16) Uani 1 1 d . . .
H52 H 0.7907 0.6576 0.2538 0.049 Uiso 1 1 calc R B .
C53 C 0.6933(6) 0.7121(4) 0.2547(3) 0.0507(19) Uani 1 1 d . B .
C54 C 0.8475(6) 0.4430(4) 0.4525(3) 0.056(2) Uani 1 1 d . . .
H54A H 0.8085 0.4688 0.4673 0.067 Uiso 1 1 calc R B .
H54B H 0.9145 0.4678 0.4721 0.067 Uiso 1 1 calc R . .
C55 C 0.7305(5) 0.8058(4) 0.3313(3) 0.0407(16) Uani 1 1 d . B .
H55 H 0.7144 0.8436 0.3505 0.049 Uiso 1 1 calc R . .
C56 C 0.8165(5) 0.7903(3) 0.3524(3) 0.0380(15) Uani 1 1 d . . .
C57 C 0.8726(5) 0.8305(3) 0.4078(3) 0.0445(17) Uani 1 1 d . B .
H57A H 0.9383 0.8286 0.4149 0.053 Uiso 1 1 calc R . .
H57B H 0.8732 0.8823 0.4135 0.053 Uiso 1 1 calc R . .
C58 C 0.8310(4) 0.7974(3) 0.4439(2) 0.0351(14) Uani 1 1 d . . .
C59 C 0.7558(5) 0.8189(4) 0.4535(3) 0.0449(17) Uani 1 1 d . A .
H59 H 0.7393 0.8581 0.4413 0.054 Uiso 1 1 calc R . .
C60 C 0.7022(5) 0.7839(4) 0.4814(3) 0.0490(19) Uani 1 1 d . A .
C61 C 0.7284(5) 0.7260(4) 0.5005(3) 0.0468(17) Uani 1 1 d . . .
C62 C 0.8076(4) 0.7083(3) 0.4924(2) 0.0340(14) Uani 1 1 d . A .
H62 H 0.8283 0.6722 0.5070 0.041 Uiso 1 1 calc R . .
C63 C 0.8574(4) 0.7411(3) 0.4639(2) 0.0338(14) Uani 1 1 d . A .
C65 C 0.8222(5) 0.3619(4) 0.4543(3) 0.0450(18) Uani 1 1 d . B .
C66 C 0.8478(5) 0.3461(4) 0.5017(3) 0.0449(17) Uani 1 1 d . . .
H66 H 0.8798 0.3840 0.5322 0.054 Uiso 1 1 calc R B .
C67 C 0.8256(4) 0.2737(3) 0.5033(3) 0.0400(16) Uani 1 1 d . B .
H67 H 0.8418 0.2631 0.5356 0.048 Uiso 1 1 calc R . .
C68 C 0.7584(5) 0.2335(4) 0.4152(3) 0.0502(19) Uani 1 1 d . B .
H68 H 0.7281 0.1950 0.3849 0.060 Uiso 1 1 calc R . .
C69 C 0.7781(5) 0.3068(4) 0.4120(3) 0.054(2) Uani 1 1 d . . .
H69 H 0.7599 0.3170 0.3796 0.065 Uiso 1 1 calc R B .
C70 C 0.6335(7) 0.6065(6) 0.1796(4) 0.078(3) Uani 1 1 d . . .
H70A H 0.6583 0.5785 0.2034 0.093 Uiso 1 1 calc R . .
H70B H 0.6759 0.6163 0.1593 0.093 Uiso 1 1 calc R . .
C71 C 0.5375(7) 0.5660(5) 0.1460(4) 0.073(3) Uani 1 1 d . . .
C72 C 0.4642(8) 0.5402(5) 0.1647(3) 0.073(3) Uani 1 1 d . . .
H72 H 0.4759 0.5482 0.2005 0.088 Uiso 1 1 calc R . .
C73 C 0.3783(6) 0.5046(5) 0.1324(3) 0.065(2) Uani 1 1 d . . .
H73 H 0.3324 0.4871 0.1473 0.078 Uiso 1 1 calc R . .
C74 C 0.4189(9) 0.5150(6) 0.0626(4) 0.095(4) Uani 1 1 d . . .
H74 H 0.4046 0.5054 0.0266 0.114 Uiso 1 1 calc R . .
C75 C 0.5082(7) 0.5526(5) 0.0918(4) 0.078(3) Uani 1 1 d . . .
H75 H 0.5523 0.5703 0.0759 0.094 Uiso 1 1 calc R . .
C76 C 0.6110(9) 0.8693(7) 0.4805(5) 0.034(3) Uiso 0.50 1 d PDU A 1
H76A H 0.5949 0.8635 0.4432 0.041 Uiso 0.50 1 calc PR A 1
H76B H 0.6671 0.9117 0.4982 0.041 Uiso 0.50 1 calc PR A 1
C77 C 0.5272(7) 0.8795(6) 0.4985(5) 0.024(2) Uiso 0.50 1 d PDU A 1
C78 C 0.4930(10) 0.8369(9) 0.5286(6) 0.032(5) Uiso 0.50 1 d PDU A 1
H78 H 0.5259 0.8044 0.5405 0.039 Uiso 0.50 1 calc PR A 1
C79 C 0.4121(9) 0.8409(9) 0.5413(5) 0.033(4) Uiso 0.50 1 d PDU A 1
H79 H 0.3892 0.8104 0.5605 0.040 Uiso 0.50 1 calc PR A 1
C80 C 0.3999(9) 0.9315(8) 0.4959(5) 0.056(6) Uiso 0.55(3) 1 d PDU A 1
H80 H 0.3664 0.9634 0.4833 0.067 Uiso 0.50 1 calc PR A 1
C81 C 0.4808(7) 0.9278(6) 0.4845(5) 0.033(3) Uiso 0.50 1 d PDU A 1
H81 H 0.5044 0.9599 0.4663 0.039 Uiso 0.50 1 calc PR A 1
C82 C 0.7006(7) 0.6378(6) 0.5474(5) 0.097(4) Uani 1 1 d . . .
H82A H 0.7030 0.5987 0.5209 0.146 Uiso 1 1 calc R A .
H82B H 0.6546 0.6181 0.5632 0.146 Uiso 1 1 calc R . .
H82C H 0.7627 0.6587 0.5735 0.146 Uiso 1 1 calc R . .
C83 C 0.5533(7) 0.8246(5) 0.2947(4) 0.086(3) Uani 1 1 d . . .
H83A H 0.5900 0.8750 0.3003 0.130 Uiso 1 1 calc R . .
H83B H 0.5635 0.8119 0.3274 0.130 Uiso 1 1 calc R . .
H83C H 0.4864 0.8197 0.2793 0.130 Uiso 1 1 calc R . .
C84 C 0.8050(12) 0.4413(8) 0.2528(5) 0.038(4) Uiso 0.45 1 d PDU B 1
H84A H 0.7864 0.3913 0.2316 0.056 Uiso 0.45 1 calc PR B 1
H84B H 0.8633 0.4691 0.2494 0.056 Uiso 0.45 1 calc PR B 1
H84C H 0.7552 0.4642 0.2416 0.056 Uiso 0.45 1 calc PR B 1
C87 C 0.6529(7) 0.6160(6) 0.3598(4) 0.078(3) Uiso 1 1 d . . .
H87A H 0.6914 0.6249 0.3378 0.116 Uiso 1 1 calc R . .
H87B H 0.6426 0.5654 0.3620 0.116 Uiso 1 1 calc R . .
H87C H 0.6854 0.6489 0.3941 0.116 Uiso 1 1 calc R . .
C88 C 0.4966(11) 0.6110(9) 0.3823(6) 0.135(5) Uiso 1 1 d . . .
H88A H 0.4333 0.6171 0.3734 0.202 Uiso 1 1 calc R . .
H88B H 0.5354 0.6443 0.4157 0.202 Uiso 1 1 calc R . .
H88C H 0.4929 0.5607 0.3838 0.202 Uiso 1 1 calc R . .
C89 C 0.4498(13) 0.6687(10) 0.5688(7) 0.160(6) Uiso 1 1 d . . .
H89A H 0.4253 0.6823 0.5967 0.239 Uiso 1 1 calc R . .
H89B H 0.4200 0.6858 0.5397 0.239 Uiso 1 1 calc R . .
H89C H 0.5180 0.6910 0.5804 0.239 Uiso 1 1 calc R . .
C90 C 0.5105(11) 0.5543(9) 0.5794(6) 0.131(5) Uiso 1 1 d . . .
H90A H 0.5501 0.5458 0.5577 0.196 Uiso 1 1 d . . .
H90B H 0.4898 0.5097 0.5896 0.196 Uiso 1 1 d . . .
H90C H 0.5503 0.5935 0.6105 0.196 Uiso 1 1 d . . .
C91 C 0.9037(8) 0.6908(7) 0.1686(5) 0.098(3) Uiso 1 1 d . . .
H91A H 0.8538 0.7084 0.1774 0.147 Uiso 1 1 calc R . .
H91B H 0.8808 0.6644 0.1324 0.147 Uiso 1 1 calc R . .
H91C H 0.9583 0.7323 0.1750 0.147 Uiso 1 1 calc R . .
C92 C 1.0241(12) 0.6071(10) 0.1852(7) 0.158(6) Uiso 1 1 d . . .
H92A H 1.0493 0.5741 0.2036 0.236 Uiso 1 1 calc R . .
H92B H 1.0747 0.6512 0.1908 0.236 Uiso 1 1 calc R . .
H92C H 0.9974 0.5829 0.1486 0.236 Uiso 1 1 calc R . .
C93 C 0.8288(15) 0.2993(13) 0.6478(9) 0.091(6) Uiso 0.50 1 d P . .
H93A H 0.8785 0.3434 0.6523 0.136 Uiso 0.50 1 calc PR . .
H93B H 0.8399 0.2573 0.6278 0.136 Uiso 0.50 1 calc PR . .
H93C H 0.8291 0.2919 0.6813 0.136 Uiso 0.50 1 calc PR . .
C94 C 0.668(2) 0.2264(15) 0.6186(11) 0.121(9) Uiso 0.50 1 d P . .
H94A H 0.6009 0.2179 0.6018 0.182 Uiso 0.50 1 calc PR . .
H94B H 0.6794 0.2238 0.6541 0.182 Uiso 0.50 1 calc PR . .
H94C H 0.6900 0.1892 0.6006 0.182 Uiso 0.50 1 calc PR . .
N6' N 0.3460(7) 0.8787(6) 0.5030(4) 0.033(3) Uiso 0.50 1 d PDU . 2
C76' C 0.5823(10) 0.8380(9) 0.4567(6) 0.047(3) Uiso 0.50 1 d PDU A 2
H76C H 0.5595 0.8062 0.4215 0.056 Uiso 0.50 1 calc PR A 2
H76D H 0.6259 0.8845 0.4580 0.056 Uiso 0.50 1 calc PR A 2
C77' C 0.4991(9) 0.8515(8) 0.4742(5) 0.042(3) Uiso 0.50 1 d PDU A 2
C78' C 0.4955(11) 0.8507(11) 0.5226(6) 0.041(5) Uiso 0.50 1 d PDU A 2
H78' H 0.5453 0.8415 0.5465 0.050 Uiso 0.50 1 calc PR A 2
C79' C 0.4186(8) 0.8636(8) 0.5366(5) 0.027(3) Uiso 0.50 1 d PDU A 2
H79' H 0.4164 0.8619 0.5698 0.033 Uiso 0.50 1 calc PR A 2
C80' C 0.3536(10) 0.8806(8) 0.4568(5) 0.052(4) Uiso 0.50 1 d PDU A 2
H80' H 0.3046 0.8910 0.4331 0.062 Uiso 0.50 1 calc PR A 2
C81' C 0.4277(10) 0.8686(10) 0.4419(7) 0.068(5) Uiso 0.50 1 d PDU A 2
H81' H 0.4297 0.8722 0.4090 0.082 Uiso 0.50 1 calc PR A 2
C84' C 0.8469(12) 0.4378(8) 0.2604(5) 0.055(4) Uiso 0.55 1 d PDU B 2
H84D H 0.8265 0.3873 0.2397 0.082 Uiso 0.55 1 calc PR B 2
H84E H 0.9153 0.4567 0.2700 0.082 Uiso 0.55 1 calc PR B 2
H84F H 0.8169 0.4675 0.2406 0.082 Uiso 0.55 1 calc PR B 2
C27A C 0.0626(7) -0.3495(5) 0.0653(3) 0.074(3) Uani 1 1 d . . .
H27C H 0.1133 -0.3696 0.0757 0.089 Uiso 1 1 calc R . .
C54A C 0.6686(5) 0.7661(4) 0.2821(3) 0.0483(18) Uani 1 1 d . . .
S1 S 0.1952(4) 0.4912(3) -0.0637(2) 0.1651(18) Uiso 1 1 d D . .
C86 C 0.1157(18) 0.5566(14) -0.0870(10) 0.233(8) Uiso 1 1 d D . .
H86A H 0.0599 0.5471 -0.0762 0.350 Uiso 1 1 calc R . .
H86B H 0.0963 0.5466 -0.1243 0.350 Uiso 1 1 calc R . .
H86C H 0.1526 0.6077 -0.0717 0.350 Uiso 1 1 calc R . .
C85 C 0.2989(17) 0.5328(14) -0.0955(10) 0.233(8) Uiso 1 1 d D . .
H85A H 0.3485 0.5085 -0.0886 0.350 Uiso 1 1 calc R . .
H85B H 0.3260 0.5852 -0.0800 0.350 Uiso 1 1 calc R . .
H85C H 0.2701 0.5238 -0.1324 0.350 Uiso 1 1 calc R . .

loop_
_atom_site_aniso_label
_atom_site_aniso_U_11
_atom_site_aniso_U_22
_atom_site_aniso_U_33
_atom_site_aniso_U_23
_atom_site_aniso_U_13
_atom_site_aniso_U_12
Br1 0.0690(5) 0.0453(4) 0.0392(4) 0.0078(3) 0.0232(4) 0.0031(4)
Br2 0.0323(4) 0.0620(5) 0.0535(5) 0.0079(4) 0.0040(3) 0.0083(3)
Br3 0.1020(9) 0.0915(8) 0.1059(9) 0.0265(7) 0.0149(7) 0.0389(7)
Cu1 0.0407(5) 0.0304(4) 0.0700(6) 0.0211(4) 0.0318(4) 0.0175(4)
Cu2 0.0913(8) 0.0516(6) 0.0627(7) 0.0319(5) -0.0218(6) -0.0044(6)
O1 0.063(3) 0.053(3) 0.051(3) 0.005(3) 0.021(3) 0.003(3)
O2 0.049(3) 0.065(4) 0.044(3) 0.006(3) 0.009(2) -0.009(3)
O3 0.043(3) 0.052(3) 0.083(4) 0.022(3) 0.037(3) 0.019(2)
O4 0.058(3) 0.073(4) 0.093(4) 0.046(3) 0.055(3) 0.029(3)
O5 0.100(5) 0.088(5) 0.074(4) 0.043(4) 0.029(4) 0.056(4)
O6 0.116(6) 0.122(6) 0.042(4) 0.040(4) 0.021(4) 0.031(5)
O7 0.074(3) 0.028(2) 0.058(3) 0.026(2) 0.034(3) 0.021(2)
O8 0.113(5) 0.024(3) 0.066(4) 0.005(2) 0.051(3) 0.010(3)
O9 0.089(4) 0.044(3) 0.061(4) -0.001(3) -0.020(3) 0.012(3)
O10 0.059(3) 0.074(4) 0.064(4) 0.001(3) -0.006(3) 0.033(3)
O11 0.075(4) 0.085(4) 0.083(4) 0.058(3) 0.044(3) 0.055(3)
O12 0.065(3) 0.067(4) 0.087(4) 0.043(3) 0.036(3) 0.037(3)
N1 0.065(4) 0.054(4) 0.044(4) 0.017(3) -0.009(3) -0.004(3)
N2 0.043(3) 0.024(3) 0.047(3) 0.015(2) 0.014(3) 0.010(2)
N3 0.063(5) 0.065(5) 0.064(5) 0.033(4) 0.011(4) 0.018(4)
N4 0.036(3) 0.023(3) 0.056(4) 0.019(3) 0.015(3) 0.014(2)
N5 0.083(5) 0.049(4) 0.052(5) 0.026(3) 0.004(4) 0.006(4)
C1 0.035(4) 0.066(5) 0.042(4) 0.012(3) 0.007(3) 0.024(3)
C2 0.040(4) 0.034(4) 0.042(4) 0.015(3) 0.006(3) 0.010(3)
C3 0.067(5) 0.055(4) 0.036(4) 0.023(3) 0.024(4) 0.031(4)
C4 0.044(4) 0.040(4) 0.034(4) 0.000(3) 0.001(3) 0.014(3)
C5 0.040(4) 0.045(4) 0.042(4) 0.015(3) -0.001(3) -0.003(3)
C6 0.038(4) 0.043(4) 0.033(4) 0.014(3) 0.011(3) 0.012(3)
C7 0.038(4) 0.040(4) 0.034(4) 0.017(3) 0.012(3) 0.014(3)
C8 0.028(3) 0.053(4) 0.036(4) 0.016(3) 0.002(3) 0.013(3)
C9 0.029(3) 0.047(4) 0.018(3) 0.006(3) -0.004(2) 0.005(3)
C10 0.034(3) 0.033(3) 0.026(3) 0.000(3) 0.007(3) 0.003(3)
C11 0.050(4) 0.042(4) 0.053(5) 0.009(3) 0.029(4) 0.006(3)
C12 0.075(5) 0.043(4) 0.065(5) 0.025(4) 0.037(4) 0.022(4)
C13 0.056(4) 0.041(4) 0.065(5) 0.022(3) 0.042(4) 0.018(3)
C14 0.028(3) 0.064(5) 0.034(4) 0.018(3) 0.001(3) 0.012(3)
C15 0.034(3) 0.038(4) 0.031(4) 0.016(3) 0.007(3) -0.002(3)
C16 0.024(3) 0.051(4) 0.046(4) 0.023(3) 0.015(3) 0.015(3)
C17 0.044(4) 0.054(4) 0.047(5) 0.022(3) 0.020(3) 0.016(3)
C18 0.049(4) 0.088(6) 0.059(5) 0.045(5) 0.027(4) 0.028(4)
C19 0.063(5) 0.077(6) 0.038(5) 0.022(4) 0.010(4) 0.020(4)
C20 0.048(4) 0.059(5) 0.037(4) 0.010(3) 0.014(3) 0.019(4)
C21 0.030(3) 0.050(4) 0.049(4) 0.016(3) 0.021(3) 0.007(3)
C22 0.082(6) 0.056(5) 0.026(4) -0.001(3) 0.006(4) 0.014(4)
C23 0.070(5) 0.071(6) 0.032(4) 0.018(4) 0.001(4) 0.003(4)
C24 0.085(6) 0.061(5) 0.053(5) 0.017(4) 0.002(5) 0.019(5)
C25 0.060(5) 0.063(6) 0.037(4) 0.009(4) 0.005(4) 0.001(4)
C26 0.064(5) 0.088(7) 0.074(6) 0.047(5) 0.016(5) 0.026(5)
C27 0.051(4) 0.026(3) 0.066(5) -0.005(3) 0.041(4) -0.001(3)
C28 0.041(4) 0.035(4) 0.043(4) 0.005(3) 0.017(3) 0.013(3)
C29 0.038(4) 0.032(4) 0.063(5) 0.016(3) 0.026(3) 0.015(3)
C30 0.023(3) 0.037(4) 0.079(5) 0.025(4) 0.008(3) 0.006(3)
C31 0.051(4) 0.027(4) 0.063(5) 0.015(3) 0.024(4) 0.014(3)
C32 0.042(4) 0.045(4) 0.061(5) 0.006(3) 0.030(4) 0.006(3)
C34 0.31(2) 0.222(19) 0.28(2) 0.225(19) 0.22(2) 0.22(2)
C35 0.100(7) 0.084(7) 0.072(6) 0.044(5) 0.039(5) 0.046(6)
C36 0.113(8) 0.098(8) 0.125(10) 0.077(7) 0.073(8) 0.055(7)
C37 0.099(7) 0.079(7) 0.093(8) 0.051(6) 0.041(6) 0.045(6)
C38 0.095(7) 0.100(8) 0.043(5) 0.040(5) 0.022(5) 0.013(6)
C39 0.107(8) 0.060(6) 0.088(7) 0.048(5) 0.050(6) 0.040(5)
C40 0.054(5) 0.065(6) 0.073(6) 0.014(5) 0.014(4) 0.000(4)
C41 0.081(7) 0.078(7) 0.167(11) 0.078(7) 0.066(7) 0.053(6)
C42 0.28(2) 0.084(9) 0.059(8) 0.000(6) 0.044(10) 0.003(11)
C43 0.026(3) 0.025(3) 0.044(4) 0.005(3) 0.016(3) 0.009(2)
C44 0.028(3) 0.026(3) 0.046(4) 0.010(3) 0.006(3) 0.005(3)
C45 0.040(4) 0.033(4) 0.052(4) 0.014(3) 0.026(3) 0.015(3)
C46 0.048(4) 0.030(4) 0.057(5) 0.020(3) 0.023(3) 0.006(3)
C47 0.066(5) 0.025(3) 0.049(5) 0.008(3) 0.024(4) 0.011(3)
C48 0.046(4) 0.037(4) 0.047(4) 0.017(3) 0.026(3) 0.022(3)
C49 0.034(3) 0.028(3) 0.036(4) 0.007(3) 0.013(3) 0.006(3)
C50 0.030(3) 0.035(3) 0.039(4) 0.008(3) 0.013(3) 0.007(3)
C51 0.028(3) 0.032(4) 0.056(4) 0.017(3) 0.016(3) -0.001(3)
C52 0.042(4) 0.034(4) 0.052(4) 0.014(3) 0.019(3) 0.015(3)
C53 0.073(5) 0.038(4) 0.040(4) 0.020(3) 0.008(4) 0.016(4)
C54 0.066(5) 0.028(4) 0.092(7) 0.030(4) 0.040(5) 0.020(4)
C55 0.047(4) 0.030(3) 0.038(4) 0.009(3) 0.008(3) 0.004(3)
C56 0.046(4) 0.030(3) 0.043(4) 0.016(3) 0.019(3) 0.010(3)
C57 0.043(4) 0.015(3) 0.080(5) 0.007(3) 0.028(4) 0.012(3)
C58 0.030(3) 0.030(3) 0.034(4) 0.002(3) 0.001(3) 0.003(3)
C59 0.042(4) 0.050(4) 0.046(4) 0.019(3) 0.014(3) 0.014(3)
C60 0.048(4) 0.061(5) 0.069(5) 0.038(4) 0.040(4) 0.034(4)
C61 0.045(4) 0.068(5) 0.040(4) 0.030(4) 0.018(3) 0.023(4)
C62 0.032(3) 0.034(3) 0.038(4) 0.009(3) 0.011(3) 0.015(3)
C63 0.030(3) 0.033(3) 0.042(4) 0.005(3) 0.014(3) 0.016(3)
C65 0.041(4) 0.033(4) 0.069(5) 0.030(4) 0.015(4) 0.016(3)
C66 0.051(4) 0.036(4) 0.053(5) 0.007(3) 0.025(3) 0.016(3)
C67 0.039(4) 0.035(4) 0.069(5) 0.028(4) 0.031(3) 0.027(3)
C68 0.049(4) 0.032(4) 0.056(5) 0.018(3) -0.001(3) 0.002(3)
C69 0.057(5) 0.044(4) 0.058(5) 0.023(4) 0.004(4) 0.015(4)
C70 0.070(6) 0.085(7) 0.059(6) -0.015(5) 0.013(5) 0.022(5)
C71 0.082(7) 0.057(5) 0.059(6) -0.011(4) 0.008(5) 0.019(5)
C72 0.110(8) 0.063(6) 0.028(4) -0.001(4) 0.000(5) 0.026(5)
C73 0.049(5) 0.080(6) 0.048(5) 0.019(4) -0.002(4) 0.003(4)
C74 0.129(10) 0.081(7) 0.034(5) -0.001(5) -0.014(6) 0.013(7)
C75 0.078(6) 0.068(6) 0.066(6) 0.013(5) 0.001(5) 0.007(5)
C82 0.080(7) 0.082(7) 0.199(13) 0.083(8) 0.098(8) 0.055(6)
C83 0.059(6) 0.067(6) 0.113(8) 0.020(6) -0.009(5) 0.028(5)
C27A 0.083(6) 0.048(5) 0.062(6) -0.002(4) -0.009(5) 0.017(5)
C54A 0.054(4) 0.030(4) 0.051(5) 0.015(3) 0.002(3) 0.006(3)

loop_
_atom_type_symbol
_atom_type_description
_atom_type_scat_dispersion_real
_atom_type_scat_dispersion_imag
_atom_type_scat_source
C C 0.0033 0.0016 'International Tables Vol C Tables 4.2.6.8 and 6.1.1.4'
H H 0.0000 0.0000 'International Tables Vol C Tables 4.2.6.8 and 6.1.1.4'
Br Br -0.2901 2.4595 'International Tables Vol C Tables 4.2.6.8 and 6.1.1.4'
Cu Cu 0.3201 1.2651 'International Tables Vol C Tables 4.2.6.8 and 6.1.1.4'
N N 0.0061 0.0033 'International Tables Vol C Tables 4.2.6.8 and 6.1.1.4'
O O 0.0106 0.0060 'International Tables Vol C Tables 4.2.6.8 and 6.1.1.4'
S S 0.1246 0.1234 'International Tables Vol C Tables 4.2.6.8 and 6.1.1.4'

loop_
_geom_angle_atom_site_label_1
_geom_angle_atom_site_label_2
_geom_angle_atom_site_label_3
_geom_angle
_geom_angle_site_symmetry_1
_geom_angle_site_symmetry_3
N6 Cu1 N2 171.6(4) 2_666 1_655
N6 Cu1 N6' 16.6(4) 2_666 2_666
N2 Cu1 N6' 171.9(3) 1_655 2_666
N6 Cu1 N4 88.4(3) 2_666 .
N2 Cu1 N4 91.9(2) 1_655 .
N6' Cu1 N4 88.5(3) 2_666 .
N6 Cu1 Br2 82.2(3) 2_666 .
N2 Cu1 Br2 91.24(15) 1_655 .
N6' Cu1 Br2 94.7(3) 2_666 .
N4 Cu1 Br2 130.16(16) . .
N6 Cu1 Br1 99.0(3) 2_666 .
N2 Cu1 Br1 88.88(15) 1_655 .
N6' Cu1 Br1 83.3(3) 2_666 .
N4 Cu1 Br1 109.38(16) . .
Br2 Cu1 Br1 120.41(4) . .
N5 Cu2 N1 173.7(4) . 2
N5 Cu2 N3 88.0(3) . .
N1 Cu2 N3 90.9(3) 2 .
N5 Cu2 O13 88.3(3) . .
N1 Cu2 O13 92.1(3) 2 .
N3 Cu2 O13 173.4(3) . .
N5 Cu2 Br3 93.2(3) . .
N1 Cu2 Br3 93.1(2) 2 .
N3 Cu2 Br3 95.4(2) . .
O13 Cu2 Br3 90.25(19) . .
O14 S2 C87 104.9(6) . .
O14 S2 C88 106.0(7) . .
C87 S2 C88 98.8(7) . .
C90 S3 O16 122.0(8) . .
C90 S3 C89 109.4(9) . .
O16 S3 C89 85.3(8) . .
O15 S4 C92 111.8(7) . .
O15 S4 C91 107.6(5) . .
C92 S4 C91 100.9(7) . .
O17 S5 C93 99.6(16) . .
O17 S5 C94 111.6(18) . .
C93 S5 C94 93.2(14) . .
C4 O1 C22 117.5(6) . .
C5 O2 C40 115.6(6) . .
C27 O3 C11 115.6(5) . .
C12 O4 C41 117.0(6) . .
C34 O5 C18 116.0(8) . .
C19 O6 C42 116.1(8) . .
C46 O7 C54 114.6(5) . .
C47 O8 C84' 115.5(8) . .
C47 O8 C84 114.8(8) . .
C84' O8 C84 25.5(7) . .
C53 O9 C70 119.8(6) . .
C54A O10 C83 115.6(6) . .
C60 O11 C76' 110.1(7) . .
C60 O11 C76 114.2(6) . .
C76' O11 C76 29.8(7) . .
C61 O12 C82 117.4(6) . .
S1 O13 Cu2 118.3(4) . .
C25 N1 C26 122.6(7) . .
C25 N1 Cu2 120.2(6) . 2
C26 N1 Cu2 117.2(6) . 2
C30 N2 C31 115.7(6) . .
C30 N2 Cu1 118.6(4) . 1_455
C31 N2 Cu1 125.7(4) . 1_455
C38 N3 C37 120.2(7) . .
C38 N3 Cu2 118.0(6) . .
C37 N3 Cu2 121.3(6) . .
C67 N4 C68 118.1(5) . .
C67 N4 Cu1 120.6(4) . .
C68 N4 Cu1 121.2(5) . .
C74 N5 C73 112.0(8) . .
C74 N5 Cu2 123.3(6) . .
C73 N5 Cu2 124.3(6) . .
C79 N6 C80 119.5(12) . .
C79 N6 Cu1 122.0(8) . 2_666
C80 N6 Cu1 117.7(8) . 2_666
C21 C1 C2 111.0(5) . .
C3 C2 C7 118.0(6) . .
C3 C2 C1 118.4(6) . .
C7 C2 C1 123.5(6) . .
C2 C3 C4 120.0(6) . .
C5 C4 O1 116.5(6) . .
C5 C4 C3 121.9(6) . .
O1 C4 C3 121.6(6) . .
O2 C5 C4 117.2(6) . .
O2 C5 C6 124.1(7) . .
C4 C5 C6 118.8(6) . .
C7 C6 C5 120.6(6) . .
C6 C7 C2 120.6(6) . .
C6 C7 C8 116.0(6) . .
C2 C7 C8 123.1(6) . .
C9 C8 C7 110.9(5) . .
C14 C9 C10 117.8(6) . .
C14 C9 C8 126.0(6) . .
C10 C9 C8 116.1(6) . .
C11 C10 C9 120.3(6) . .
C10 C11 O3 125.2(6) . .
C10 C11 C12 124.0(7) . .
O3 C11 C12 110.7(6) . .
O4 C12 C11 119.6(7) . .
O4 C12 C13 124.6(6) . .
C11 C12 C13 115.5(7) . .
C14 C13 C12 122.3(6) . .
C13 C14 C9 119.6(6) . .
C13 C14 C15 119.5(6) . .
C9 C14 C15 120.8(6) . .
C16 C15 C14 112.8(5) . .
C21 C16 C17 117.6(6) . .
C21 C16 C15 123.0(6) . .
C17 C16 C15 119.2(6) . .
C18 C17 C16 124.4(7) . .
C17 C18 O5 124.3(8) . .
C17 C18 C19 118.7(7) . .
O5 C18 C19 116.9(7) . .
O6 C19 C20 124.8(8) . .
O6 C19 C18 116.9(7) . .
C20 C19 C18 118.3(7) . .
C21 C20 C19 120.6(7) . .
C16 C21 C20 120.4(6) . .
C16 C21 C1 123.2(6) . .
C20 C21 C1 116.3(6) . .
O1 C22 C23 104.5(7) . .
C24 C23 C27A 118.0(8) . .
C24 C23 C22 120.8(8) . .
C27A C23 C22 121.2(8) . .
C23 C24 C25 119.8(9) . .
N1 C25 C24 120.7(8) . .
C27A C26 N1 117.8(9) . .
O3 C27 C28 112.2(6) . .
C29 C28 C32 118.1(6) . .
C29 C28 C27 121.0(6) . .
C32 C28 C27 120.9(6) . .
C30 C29 C28 119.3(6) . .
N2 C30 C29 124.9(6) . .
N2 C31 C32 124.6(6) . .
C31 C32 C28 117.2(6) . .
O5 C34 C35 114.0(11) . .
C36 C35 C39 116.0(8) . .
C36 C35 C34 126.5(10) . .
C39 C35 C34 117.4(10) . .
C35 C36 C37 123.4(10) . .
N3 C37 C36 120.6(9) . .
N3 C38 C39 120.1(9) . .
C38 C39 C35 118.7(9) . .
C44 C43 C63 112.8(5) . .
C49 C44 C45 118.1(6) . .
C49 C44 C43 124.6(5) . .
C45 C44 C43 117.3(6) . .
C46 C45 C44 120.5(6) . .
C47 C46 C45 120.9(6) . .
C47 C46 O7 114.7(6) . .
C45 C46 O7 124.5(6) . .
C46 C47 C48 119.8(6) . .
C46 C47 O8 116.9(6) . .
C48 C47 O8 123.2(6) . .
C47 C48 C49 120.7(6) . .
C44 C49 C48 120.0(6) . .
C44 C49 C50 123.9(5) . .
C48 C49 C50 116.1(6) . .
C51 C50 C49 112.9(5) . .
C56 C51 C52 118.7(6) . .
C56 C51 C50 124.3(6) . .
C52 C51 C50 116.9(6) . .
C53 C52 C51 120.2(6) . .
C54A C53 C52 122.2(7) . .
C54A C53 O9 114.1(7) . .
C52 C53 O9 123.6(7) . .
O7 C54 C65 106.1(6) . .
C54A C55 C56 121.1(7) . .
C51 C56 C55 119.2(6) . .
C51 C56 C57 123.7(6) . .
C55 C56 C57 116.7(6) . .
C58 C57 C56 111.1(5) . .
C59 C58 C63 118.6(6) . .
C59 C58 C57 117.3(6) . .
C63 C58 C57 123.8(6) . .
C58 C59 C60 122.2(6) . .
O11 C60 C61 114.5(6) . .
O11 C60 C59 126.8(6) . .
C61 C60 C59 118.7(6) . .
O12 C61 C62 126.6(6) . .
O12 C61 C60 115.8(6) . .
C62 C61 C60 117.6(6) . .
C63 C62 C61 123.2(6) . .
C62 C63 C58 119.6(5) . .
C62 C63 C43 116.9(5) . .
C58 C63 C43 123.5(6) . .
C69 C65 C66 119.1(6) . .
C69 C65 C54 122.3(7) . .
C66 C65 C54 118.5(7) . .
C67 C66 C65 118.6(7) . .
N4 C67 C66 123.0(7) . .
N4 C68 C69 120.7(7) . .
C65 C69 C68 120.5(7) . .
O9 C70 C71 105.6(7) . .
C72 C71 C75 113.4(9) . .
C72 C71 C70 122.9(9) . .
C75 C71 C70 123.7(10) . .
C73 C72 C71 120.2(8) . .
C72 C73 N5 127.8(9) . .
N5 C74 C75 125.2(10) . .
C74 C75 C71 121.3(11) . .
O11 C76 C77 105.3(8) . .
C81 C77 C78 116.9(11) . .
C81 C77 C76 121.4(10) . .
C78 C77 C76 121.6(9) . .
C79 C78 C77 122.3(14) . .
N6 C79 C78 118.7(14) . .
C81 C80 N6 121.0(12) . .
C77 C81 C80 121.5(11) . .
C80' N6' C79' 116.4(11) . .
C80' N6' Cu1 131.2(9) . 2_666
C79' N6' Cu1 112.4(8) . 2_666
O11 C76' C77' 104.0(9) . .
C81' C77' C78' 117.7(13) . .
C81' C77' C76' 119.7(12) . .
C78' C77' C76' 122.6(11) . .
C77' C78' C79' 120.3(14) . .
N6' C79' C78' 121.2(12) . .
N6' C80' C81' 124.1(14) . .
C80' C81' C77' 120.3(15) . .
C26 C27A C23 121.0(9) . .
C53 C54A O10 118.1(6) . .
C53 C54A C55 118.6(7) . .
O10 C54A C55 123.2(7) . .
O13 S1 C86 101.5(8) . .
O13 S1 C85 120.5(8) . .
C86 S1 C85 93.6(11) . .

loop_
_geom_bond_atom_site_label_1
_geom_bond_atom_site_label_2
_geom_bond_distance
_geom_bond_site_symmetry_2
Br1 Cu1 2.5716(12) .
Br2 Cu1 2.4625(12) .
Br3 Cu2 2.814(2) .
Cu1 N6 2.060(11) 2_666
Cu1 N2 2.070(5) 1_655
Cu1 N6' 2.101(10) 2_666
Cu1 N4 2.107(5) .
Cu2 N5 1.996(7) .
Cu2 N1 2.051(6) 2
Cu2 N3 2.089(7) .
Cu2 O13 2.134(7) .
S2 O14 1.591(11) .
S2 C87 1.690(10) .
S2 C88 1.785(16) .
S3 C90 1.533(16) .
S3 O16 1.594(10) .
S3 C89 1.697(18) .
S4 O15 1.473(8) .
S4 C92 1.736(17) .
S4 C91 1.814(12) .
S5 O17 1.54(4) .
S5 C93 1.64(2) .
S5 C94 1.66(3) .
O1 C4 1.402(8) .
O1 C22 1.444(9) .
O2 C5 1.369(8) .
O2 C40 1.479(11) .
O3 C27 1.409(8) .
O3 C11 1.414(8) .
O4 C12 1.329(9) .
O4 C41 1.495(10) .
O5 C34 1.286(16) .
O5 C18 1.370(9) .
O6 C19 1.384(10) .
O6 C42 1.496(14) .
O7 C46 1.405(8) .
O7 C54 1.440(10) .
O8 C47 1.392(8) .
O8 C84' 1.461(13) .
O8 C84 1.471(13) .
O9 C53 1.390(9) .
O9 C70 1.455(11) .
O10 C54A 1.378(9) .
O10 C83 1.439(12) .
O11 C60 1.366(8) .
O11 C76' 1.483(13) .
O11 C76 1.498(11) .
O12 C61 1.357(8) .
O12 C82 1.438(10) .
O13 S1 1.573(8) .
N1 C25 1.322(11) .
N1 C26 1.392(11) .
N1 Cu2 2.051(6) 2
N2 C30 1.332(8) .
N2 C31 1.336(8) .
N2 Cu1 2.070(5) 1_455
N3 C38 1.323(12) .
N3 C37 1.335(12) .
N4 C67 1.345(9) .
N4 C68 1.359(9) .
N5 C74 1.349(14) .
N5 C73 1.359(11) .
N6 C79 1.362(13) .
N6 C80 1.389(13) .
N6 Cu1 2.060(11) 2_666
C1 C21 1.523(10) .
C1 C2 1.527(10) .
C2 C3 1.407(10) .
C2 C7 1.436(9) .
C3 C4 1.427(10) .
C4 C5 1.372(10) .
C5 C6 1.420(9) .
C6 C7 1.402(9) .
C7 C8 1.532(9) .
C8 C9 1.493(9) .
C9 C14 1.424(9) .
C9 C10 1.457(9) .
C10 C11 1.362(10) .
C11 C12 1.413(10) .
C12 C13 1.440(10) .
C13 C14 1.416(10) .
C14 C15 1.531(9) .
C15 C16 1.511(9) .
C16 C21 1.378(10) .
C16 C17 1.416(9) .
C17 C18 1.335(11) .
C18 C19 1.433(12) .
C19 C20 1.417(11) .
C20 C21 1.406(10) .
C22 C23 1.514(11) .
C23 C24 1.396(12) .
C23 C27A 1.415(12) .
C24 C25 1.399(11) .
C26 C27A 1.387(12) .
C27 C28 1.495(9) .
C28 C29 1.379(9) .
C28 C32 1.403(10) .
C29 C30 1.350(9) .
C31 C32 1.386(9) .
C34 C35 1.567(14) .
C35 C36 1.318(13) .
C35 C39 1.437(13) .
C36 C37 1.365(13) .
C38 C39 1.407(12) .
C43 C44 1.517(9) .
C43 C63 1.560(8) .
C44 C49 1.387(9) .
C44 C45 1.430(9) .
C45 C46 1.390(10) .
C46 C47 1.363(10) .
C47 C48 1.388(9) .
C48 C49 1.413(9) .
C49 C50 1.549(8) .
C50 C51 1.526(9) .
C51 C56 1.398(10) .
C51 C52 1.438(10) .
C52 C53 1.377(10) .
C53 C54A 1.373(11) .
C54 C65 1.557(9) .
C55 C54A 1.411(10) .
C55 C56 1.422(9) .
C56 C57 1.521(10) .
C57 C58 1.508(10) .
C58 C59 1.393(9) .
C58 C63 1.411(9) .
C59 C60 1.436(10) .
C60 C61 1.429(10) .
C61 C62 1.403(9) .
C62 C63 1.397(9) .
C65 C69 1.343(11) .
C65 C66 1.397(10) .
C66 C67 1.391(9) .
C68 C69 1.421(10) .
C70 C71 1.470(13) .
C71 C72 1.406(14) .
C71 C75 1.425(13) .
C72 C73 1.332(12) .
C74 C75 1.352(14) .
C76 C77 1.550(13) .
C77 C81 1.357(12) .
C77 C78 1.411(13) .
C78 C79 1.402(12) .
C80 C81 1.383(13) .
N6' C80' 1.342(13) .
N6' C79' 1.383(12) .
N6' Cu1 2.101(10) 2_666
C76' C77' 1.550(15) .
C77' C81' 1.374(14) .
C77' C78' 1.380(14) .
C78' C79' 1.406(12) .
C80' C81' 1.372(14) .
S1 C86 2.03(2) .
S1 C85 2.12(2) .

loop_
_platon_squeeze_void_nr
_platon_squeeze_void_average_x
_platon_squeeze_void_average_y
_platon_squeeze_void_average_z
_platon_squeeze_void_volume
_platon_squeeze_void_count_electrons
_platon_squeeze_void_content
1 -0.020 0.002 0.000 3428 886 ' '
